data_4033151
loop_
_publ_author_name
'da Silva, Michael J. V.'
'Poletto, Julia'
'Jacomini, Andrey P.'
'Pianoski, Karlos E.'
'Gon\,calves, Davana S'
'Ribeiro, Gessica M.'
'de S Melo, Samara M'
'Back, Davi F.'
'Moura, Sidnei'
'Rosa, Fernanda A.'

_publ_section_title
;
 Unconventional Method for Synthesis of
 3-Carboxyethyl-4-formyl(hydroxy)-5-aryl-N-arylpyrazoles.
;
_journal_issue 23
_journal_name_full 'The Journal of organic chemistry'
_journal_page_first 12590
_journal_page_last 12602
_journal_paper_doi 10.1021/acs.joc.7b02361
_journal_volume 82
_journal_year 2017
_chemical_formula_moiety 'C17 H20 N2 O6'
_chemical_formula_sum 'C17 H20 N2 O6'
_chemical_formula_weight 348.35
_chemical_melting_point ?
_chemical_name_common 'butylamino nitrobenzoyl oxobut enoic acid ethyl ester'
_chemical_name_systematic
;
(Z)-4-(butylamino)-3-(4-nitrobenzoyl)-2-oxobut-3-enoic acid ethyl ester
;
_space_group_IT_number 14
_symmetry_cell_setting monoclinic
_symmetry_space_group_name_Hall '-P 2ybc'
_symmetry_space_group_name_H-M 'P 1 21/c 1'
_atom_sites_solution_hydrogens geom
_atom_sites_solution_primary direct
_atom_sites_solution_secondary difmap
_audit_conform_dict_location ftp://ftp.iucr.org/pub/cif_core.dic
_audit_conform_dict_name cif_core.dic
_audit_conform_dict_version 2.3
_audit_creation_date 2016-06-20T09:49:37-00:00
_audit_creation_method 'WinGX routine CIF_UPDATE'
_cell_angle_alpha 90
_cell_angle_beta 97.678(2)
_cell_angle_gamma 90
_cell_formula_units_Z 4
_cell_length_a 12.1528(8)
_cell_length_b 16.0299(10)
_cell_length_c 8.9727(5)
_cell_measurement_reflns_used 4857
_cell_measurement_temperature 100(2)
_cell_measurement_theta_max 24.101
_cell_measurement_theta_min 2.541
_cell_volume 1732.28(18)
_computing_cell_refinement 'SAINT V8.34A (Bruker AXS Inc., 2013)'
_computing_data_collection 'Bruker Instrument Service v4.2.7'
_computing_data_reduction 'SAINT V8.34A (Bruker AXS Inc., 2013)'
_computing_molecular_graphics 'Diamond (version 3.2i; Crystal Impact G'
_computing_structure_refinement 'SHELXL-97 (Sheldrick, 1997)'
_computing_structure_solution 'SHELXL97 (Sheldrick, 1997)'
_diffrn_ambient_temperature 100(2)
_diffrn_detector_area_resol_mean 10.4167
_diffrn_measured_fraction_theta_full 0.996
_diffrn_measured_fraction_theta_max 0.996
_diffrn_measurement_device_type 'Bruker D8 Venture Photon 100 diffractometer'
_diffrn_measurement_method '2\% \f & \w scans'
_diffrn_radiation_monochromator 'Montel type 2-dim beam shaping X ray optics'
_diffrn_radiation_type MoK\a
_diffrn_radiation_wavelength 0.71073
_diffrn_reflns_av_R_equivalents 0.0911
_diffrn_reflns_av_unetI/netI 0.1097
_diffrn_reflns_limit_h_max 16
_diffrn_reflns_limit_h_min -16
_diffrn_reflns_limit_k_max 22
_diffrn_reflns_limit_k_min -19
_diffrn_reflns_limit_l_max 12
_diffrn_reflns_limit_l_min -11
_diffrn_reflns_number 14913
_diffrn_reflns_theta_full 29.68
_diffrn_reflns_theta_max 29.68
_diffrn_reflns_theta_min 2.54
_diffrn_source 'micro-focus tube'
_exptl_absorpt_coefficient_mu 0.102
_exptl_absorpt_correction_T_max 0.8622
_exptl_absorpt_correction_T_min 0.7834
_exptl_absorpt_correction_type multi-scan
_exptl_absorpt_process_details
;
SADABS (version 2012/1; Bruker, 2012) was used to perform the numerical
        absorption correction based on the indexed faces of the crystal.
;
_exptl_crystal_colour colourless
_exptl_crystal_density_diffrn 1.336
_exptl_crystal_density_meas ?
_exptl_crystal_density_method 'not measured'
_exptl_crystal_description block
_exptl_crystal_F_000 736
_exptl_crystal_size_max 0.327
_exptl_crystal_size_mid 0.312
_exptl_crystal_size_min 0.288
_refine_diff_density_max 0.343
_refine_diff_density_min -0.315
_refine_diff_density_rms 0.073
_refine_ls_extinction_coef none
_refine_ls_extinction_method none
_refine_ls_goodness_of_fit_ref 1.021
_refine_ls_hydrogen_treatment constr
_refine_ls_matrix_type full
_refine_ls_number_parameters 226
_refine_ls_number_reflns 4888
_refine_ls_number_restraints 0
_refine_ls_restrained_S_all 1.021
_refine_ls_R_factor_all 0.1331
_refine_ls_R_factor_gt 0.0667
_refine_ls_shift/su_max 0
_refine_ls_shift/su_mean 0
_refine_ls_structure_factor_coef Fsqd
_refine_ls_weighting_details 'calc w=1/[\s^2^(Fo^2^)+(0.0402P)^2^+0.9184P] where P=(Fo^2^+2Fc^2^)/3'
_refine_ls_weighting_scheme calc
_refine_ls_wR_factor_gt 0.115
_refine_ls_wR_factor_ref 0.1372
_reflns_number_gt 2989
_reflns_number_total 4888
_reflns_threshold_expression >2sigma(I)
_cod_data_source_file jo7b02361_si_002.cif
_cod_data_source_block p21c_2b
_cod_depositor_comments
;
The following automatic conversions were performed:

'_chemical_melting_point' value 'none' was changed to '?' - the value
is undefined or not given.

'_exptl_crystal_density_meas' value 'none' was changed to '?' - the
value is perceived as not measured.

Automatic conversion script
Id: cif_fix_values 4973 2017-02-22 13:04:09Z antanas 

 Adding full bibliography for 4033150--4033158.cif.
;
_cod_original_sg_symbol_Hall -P2ybc
_cod_original_sg_symbol_H-M P21/c
_cod_database_code 4033151

loop_
_symmetry_equiv_pos_as_xyz
'x, y, z'
'-x, y+1/2, -z+1/2'
'-x, -y, -z'
'x, -y-1/2, z-1/2'

loop_
_atom_site_label
_atom_site_type_symbol
_atom_site_fract_x
_atom_site_fract_y
_atom_site_fract_z
_atom_site_U_iso_or_equiv
_atom_site_adp_type
_atom_site_occupancy
_atom_site_symmetry_multiplicity
_atom_site_calc_flag
_atom_site_refinement_flags
O5 O 0.16990(10) 0.41235(9) 0.35978(15) 0.0165(3) Uani 1 1 d .
O11 O 0.44787(12) -0.12123(9) 0.62760(16) 0.0214(3) Uani 1 1 d .
O3 O 0.39406(11) 0.46928(9) 0.54231(16) 0.0184(3) Uani 1 1 d .
O1 O 0.18616(11) 0.27405(10) 0.55839(18) 0.0231(4) Uani 1 1 d .
O4 O 0.15571(11) 0.46277(10) 0.59132(16) 0.0210(3) Uani 1 1 d .
O12 O 0.33493(14) -0.13047(10) 0.42054(19) 0.0313(4) Uani 1 1 d .
N2 N 0.55700(12) 0.35789(10) 0.52219(18) 0.0127(4) Uani 1 1 d .
H2 H 0.5414 0.41 0.5288 0.015 Uiso 1 1 calc R
C12 C 0.39029(16) 0.13006(13) 0.6554(2) 0.0143(4) Uani 1 1 d .
H12 H 0.4258 0.1625 0.7333 0.017 Uiso 1 1 calc R
N1 N 0.38185(14) -0.09024(11) 0.52707(19) 0.0181(4) Uani 1 1 d .
C13 C 0.41187(16) 0.04570(13) 0.6527(2) 0.0153(4) Uani 1 1 d .
H13 H 0.4606 0.0206 0.7283 0.018 Uiso 1 1 calc R
C14 C 0.35873(16) -0.00069(12) 0.5338(2) 0.0138(4) Uani 1 1 d .
C22 C 0.67020(15) 0.33549(13) 0.5004(2) 0.0147(4) Uani 1 1 d .
H22A H 0.6945 0.3716 0.4243 0.018 Uiso 1 1 calc R
H22B H 0.6709 0.2785 0.4639 0.018 Uiso 1 1 calc R
C21 C 0.47784(15) 0.30383(12) 0.5324(2) 0.0117(4) Uani 1 1 d .
H21 H 0.4968 0.2476 0.5314 0.014 Uiso 1 1 calc R
C23 C 0.75092(16) 0.34305(14) 0.6444(2) 0.0170(4) Uani 1 1 d .
H23A H 0.75 0.3998 0.6816 0.02 Uiso 1 1 calc R
H23B H 0.7276 0.3064 0.7202 0.02 Uiso 1 1 calc R
C2 C 0.36627(15) 0.32326(12) 0.5448(2) 0.0119(4) Uani 1 1 d .
C3 C 0.33059(15) 0.40839(13) 0.5344(2) 0.0132(4) Uani 1 1 d .
C5 C 0.05079(16) 0.42399(16) 0.3161(2) 0.0227(5) Uani 1 1 d .
H5A H 0.0294 0.4803 0.3394 0.027 Uiso 1 1 calc R
H5B H 0.0094 0.3852 0.3701 0.027 Uiso 1 1 calc R
C11 C 0.31602(15) 0.16745(13) 0.5432(2) 0.0126(4) Uani 1 1 d .
C16 C 0.26395(16) 0.11883(13) 0.4256(2) 0.0156(4) Uani 1 1 d .
H16 H 0.2142 0.1434 0.3507 0.019 Uiso 1 1 calc R
C15 C 0.28566(16) 0.03437(13) 0.4197(2) 0.0158(4) Uani 1 1 d .
H15 H 0.2519 0.0019 0.3406 0.019 Uiso 1 1 calc R
C4 C 0.20671(16) 0.42927(12) 0.5024(2) 0.0140(4) Uani 1 1 d .
C24 C 0.86810(16) 0.32041(16) 0.6183(2) 0.0251(5) Uani 1 1 d .
H24A H 0.8912 0.358 0.5436 0.03 Uiso 1 1 calc R
H24B H 0.8677 0.2643 0.5777 0.03 Uiso 1 1 calc R
C1 C 0.28415(16) 0.25803(13) 0.5501(2) 0.0147(4) Uani 1 1 d .
C25 C 0.95242(18) 0.32460(18) 0.7592(3) 0.0331(6) Uani 1 1 d .
H25A H 1.0244 0.3097 0.7348 0.05 Uiso 1 1 calc R
H25B H 0.9314 0.2865 0.8329 0.05 Uiso 1 1 calc R
H25C H 0.9548 0.3803 0.7989 0.05 Uiso 1 1 calc R
C6 C 0.02716(18) 0.40860(17) 0.1509(2) 0.0286(6) Uani 1 1 d .
H6A H -0.0508 0.4158 0.1183 0.043 Uiso 1 1 calc R
H6B H 0.0486 0.3527 0.1293 0.043 Uiso 1 1 calc R
H6C H 0.0685 0.4474 0.0987 0.043 Uiso 1 1 calc R

loop_
_atom_site_aniso_label
_atom_site_aniso_U_11
_atom_site_aniso_U_22
_atom_site_aniso_U_33
_atom_site_aniso_U_23
_atom_site_aniso_U_13
_atom_site_aniso_U_12
O5 0.0110(7) 0.0218(8) 0.0168(7) -0.0007(6) 0.0017(5) 0.0028(6)
O11 0.0270(8) 0.0164(8) 0.0218(8) 0.0061(6) 0.0074(6) 0.0072(7)
O3 0.0158(7) 0.0105(7) 0.0289(8) -0.0011(6) 0.0032(6) -0.0001(6)
O1 0.0150(8) 0.0165(8) 0.0394(9) 0.0024(7) 0.0098(6) 0.0024(6)
O4 0.0192(7) 0.0254(9) 0.0184(7) -0.0053(6) 0.0029(6) 0.0087(7)
O12 0.0396(10) 0.0146(9) 0.0366(10) -0.0064(7) -0.0055(8) -0.0012(7)
N2 0.0117(8) 0.0085(8) 0.0178(8) -0.0005(6) 0.0017(6) 0.0026(7)
C12 0.0159(10) 0.0154(11) 0.0119(9) -0.0015(8) 0.0031(8) -0.0009(8)
N1 0.0212(9) 0.0123(9) 0.0219(9) 0.0015(7) 0.0073(7) 0.0007(8)
C13 0.0174(10) 0.0169(11) 0.0120(9) 0.0021(8) 0.0036(8) 0.0038(9)
C14 0.0158(10) 0.0089(10) 0.0182(10) 0.0027(8) 0.0079(8) 0.0012(8)
C22 0.0129(9) 0.0134(10) 0.0184(10) -0.0015(8) 0.0045(8) 0.0018(8)
C21 0.0152(9) 0.0086(10) 0.0112(9) 0.0000(7) 0.0011(7) 0.0015(8)
C23 0.0136(10) 0.0189(11) 0.0186(10) 0.0006(8) 0.0030(8) 0.0003(8)
C2 0.0128(9) 0.0105(10) 0.0126(9) 0.0010(7) 0.0019(7) 0.0012(8)
C3 0.0128(9) 0.0142(10) 0.0128(9) -0.0004(8) 0.0027(7) 0.0015(8)
C5 0.0122(10) 0.0349(14) 0.0210(11) -0.0008(10) 0.0021(8) 0.0047(9)
C11 0.0106(9) 0.0108(10) 0.0175(10) 0.0011(8) 0.0064(7) -0.0014(8)
C16 0.0138(9) 0.0144(11) 0.0181(10) 0.0034(8) -0.0002(8) 0.0001(8)
C15 0.0154(10) 0.0138(10) 0.0182(10) -0.0025(8) 0.0020(8) -0.0021(8)
C4 0.0160(10) 0.0099(10) 0.0162(10) 0.0015(8) 0.0027(8) 0.0017(8)
C24 0.0136(10) 0.0375(15) 0.0245(12) -0.0023(10) 0.0035(8) 0.0009(10)
C1 0.0177(10) 0.0137(11) 0.0131(10) -0.0001(8) 0.0037(8) 0.0012(8)
C25 0.0171(11) 0.0496(18) 0.0312(13) 0.0002(12) -0.0019(9) 0.0033(11)
C6 0.0217(12) 0.0397(16) 0.0231(12) -0.0024(11) -0.0023(9) 0.0061(11)

loop_
_atom_type_symbol
_atom_type_description
_atom_type_scat_dispersion_real
_atom_type_scat_dispersion_imag
_atom_type_scat_source
C C 0.0033 0.0016 'International Tables Vol C Tables 4.2.6.8 and 6.1.1.4'
H H 0 0 'International Tables Vol C Tables 4.2.6.8 and 6.1.1.4'
N N 0.0061 0.0033 'International Tables Vol C Tables 4.2.6.8 and 6.1.1.4'
O O 0.0106 0.006 'International Tables Vol C Tables 4.2.6.8 and 6.1.1.4'

loop_
_geom_angle_atom_site_label_1
_geom_angle_atom_site_label_2
_geom_angle_atom_site_label_3
_geom_angle
C4 O5 C5 115.29(15)
C21 N2 C22 124.18(17)
C13 C12 C11 121.01(18)
O12 N1 O11 123.26(18)
O12 N1 C14 118.35(17)
O11 N1 C14 118.39(17)
C12 C13 C14 118.01(18)
C15 C14 C13 122.61(19)
C15 C14 N1 118.38(18)
C13 C14 N1 119.01(17)
N2 C22 C23 112.27(16)
N2 C21 C2 125.70(18)
C24 C23 C22 111.22(17)
C21 C2 C3 119.46(17)
C21 C2 C1 121.09(18)
C3 C2 C1 119.05(17)
O3 C3 C2 124.47(17)
O3 C3 C4 115.28(18)
C2 C3 C4 120.16(17)
O5 C5 C6 107.31(16)
C16 C11 C12 119.39(19)
C16 C11 C1 118.48(17)
C12 C11 C1 122.00(18)
C15 C16 C11 120.51(18)
C16 C15 C14 118.47(19)
O4 C4 O5 126.53(18)
O4 C4 C3 123.72(18)
O5 C4 C3 109.43(16)
C23 C24 C25 113.81(18)
O1 C1 C2 121.83(19)
O1 C1 C11 117.39(18)
C2 C1 C11 120.78(17)

loop_
_geom_bond_atom_site_label_1
_geom_bond_atom_site_label_2
_geom_bond_distance
O5 C4 1.326(2)
O5 C5 1.460(2)
O11 N1 1.229(2)
O3 C3 1.240(2)
O1 C1 1.230(2)
O4 C4 1.200(2)
O12 N1 1.228(2)
N2 C21 1.307(2)
N2 C22 1.460(2)
C12 C13 1.378(3)
C12 C11 1.394(3)
N1 C14 1.466(3)
C13 C14 1.387(3)
C14 C15 1.382(3)
C22 C23 1.519(3)
C21 C2 1.410(3)
C23 C24 1.518(3)
C2 C3 1.431(3)
C2 C1 1.451(3)
C3 C4 1.531(3)
C5 C6 1.493(3)
C11 C16 1.394(3)
C11 C1 1.506(3)
C16 C15 1.382(3)
C24 C25 1.519(3)
